data_4132699
loop_
_publ_author_name
'Yu, Meng'
'Bouley, Bailey S.'
'Xie, Da'
'Enriquez, Jos\'e S'
'Que, Emily L.'

_publ_section_title
;
 <sup>19</sup>F PARASHIFT Probes for Magnetic Resonance Detection of
 H<sub>2</sub>O<sub>2</sub> and Peroxidase Activity.
;
_journal_issue 33
_journal_name_full 'Journal of the American Chemical Society'
_journal_page_first 10546
_journal_page_last 10552
_journal_paper_doi 10.1021/jacs.8b05685
_journal_volume 140
_journal_year 2018
_chemical_formula_moiety 'C22 H26 N8 O2 F9, Co, H2 O, C4 H10 O'
_chemical_formula_sum 'C26 H38 Co F9 N8 O4'
_chemical_formula_weight 756.57
_space_group_crystal_system monoclinic
_space_group_IT_number 14
_space_group_name_Hall '-P 2ybc'
_space_group_name_H-M_alt 'P 1 21/c 1'
_atom_sites_solution_hydrogens mixed
_audit_creation_method SHELXL-2016/6
_cell_angle_alpha 90
_cell_angle_beta 94.300(3)
_cell_angle_gamma 90
_cell_formula_units_Z 4
_cell_length_a 16.7381(17)
_cell_length_b 13.3744(13)
_cell_length_c 14.2241(14)
_cell_measurement_reflns_used 7601
_cell_measurement_temperature 100(2)
_cell_measurement_theta_max 27.5
_cell_measurement_theta_min 3.00
_cell_volume 3175.3(5)
_computing_cell_refinement 'CrystalClear (Rigaku Inc., 2008)'
_computing_data_collection 'CrystalClear (Rigaku Inc., 2008)'
_computing_data_reduction 'CrystalClear (Rigaku Inc., 2008)'
_computing_molecular_graphics 'XP SHELXTL/PC, Siemens Analytical'
_computing_publication_material 'XP SHELXTL/PC, Siemens Analytical'
_computing_structure_refinement 'SHELXL-2016/6 (Sheldrick, 2015)'
_computing_structure_solution
;

Sir2004.  Burla M.C., Caliandro, R., Camalli M., Carrozzini, B., Cascarano G.L., 
De Caro, L., Giacovazzo C., Polidori G., Spagna R. 
;
_diffrn_ambient_temperature 100(2)
_diffrn_measured_fraction_theta_full 0.999
_diffrn_measured_fraction_theta_max 0.998
_diffrn_measurement_device_type \w-scans
_diffrn_radiation_type MoK\a
_diffrn_radiation_wavelength 0.71073
_diffrn_reflns_av_R_equivalents 0.0482
_diffrn_reflns_av_unetI/netI 0.0364
_diffrn_reflns_Laue_measured_fraction_full 0.999
_diffrn_reflns_Laue_measured_fraction_max 0.998
_diffrn_reflns_limit_h_max 21
_diffrn_reflns_limit_h_min -21
_diffrn_reflns_limit_k_max 17
_diffrn_reflns_limit_k_min -17
_diffrn_reflns_limit_l_max 18
_diffrn_reflns_limit_l_min -18
_diffrn_reflns_number 47077
_diffrn_reflns_point_group_measured_fraction_full 0.999
_diffrn_reflns_point_group_measured_fraction_max 0.998
_diffrn_reflns_theta_full 25.242
_diffrn_reflns_theta_max 27.484
_diffrn_reflns_theta_min 3.035
_diffrn_source 'sealed fine focus tube'
_exptl_absorpt_coefficient_mu 0.640
_exptl_absorpt_correction_T_max 1.00
_exptl_absorpt_correction_T_min 0.834
_exptl_absorpt_correction_type multi-scan
_exptl_absorpt_process_details
;
Abscor. T. Higashi (2001). The Rigaku Corporation, Tokyo, Japan.
;
_exptl_crystal_colour red
_exptl_crystal_density_diffrn 1.583
_exptl_crystal_description needle
_exptl_crystal_F_000 1560
_exptl_crystal_size_max 0.360
_exptl_crystal_size_mid 0.090
_exptl_crystal_size_min 0.080
_refine_diff_density_max 0.791
_refine_diff_density_min -0.569
_refine_diff_density_rms 0.077
_refine_ls_extinction_method none
_refine_ls_goodness_of_fit_ref 1.122
_refine_ls_hydrogen_treatment mixed
_refine_ls_matrix_type full
_refine_ls_number_parameters 443
_refine_ls_number_reflns 7285
_refine_ls_number_restraints 0
_refine_ls_restrained_S_all 1.122
_refine_ls_R_factor_all 0.0630
_refine_ls_R_factor_gt 0.0491
_refine_ls_shift/su_max 0.001
_refine_ls_shift/su_mean 0.000
_refine_ls_structure_factor_coef Fsqd
_refine_ls_weighting_details 'w=1/[\s^2^(Fo^2^)+(0.0495P)^2^+3.5160P] where P=(Fo^2^+2Fc^2^)/3'
_refine_ls_weighting_scheme calc
_refine_ls_wR_factor_gt 0.1109
_refine_ls_wR_factor_ref 0.1174
_reflns_Friedel_coverage 0.000
_reflns_number_gt 6044
_reflns_number_total 7285
_reflns_threshold_expression 'I > 2\s(I)'
_cod_data_source_file ja8b05685_si_002.cif
_cod_data_source_block shelx
_cod_original_sg_symbol_H-M 'P 21/c'
_cod_database_code 4132699
_shelx_shelxl_version_number 2016/6
_shelx_space_group_comment
;
The symmetry employed for this shelxl refinement is uniquely defined
by the following loop, which should always be used as a source of
symmetry information in preference to the above space-group names.
They are only intended as comments.
;
_shelx_estimated_absorpt_t_min 0.802
_shelx_estimated_absorpt_t_max 0.951

loop_
_space_group_symop_operation_xyz
'x, y, z'
'-x, y+1/2, -z+1/2'
'-x, -y, -z'
'x, -y-1/2, z-1/2'

loop_
_atom_site_label
_atom_site_type_symbol
_atom_site_fract_x
_atom_site_fract_y
_atom_site_fract_z
_atom_site_U_iso_or_equiv
_atom_site_adp_type
_atom_site_occupancy
_atom_site_site_symmetry_order
_atom_site_calc_flag
_atom_site_refinement_flags_posn
_atom_site_refinement_flags_adp
C1 C -0.04548(15) 0.69373(19) 0.04903(17) 0.0186(5) Uani 1 1 d . .
H1 H -0.077297 0.639536 0.024535 0.022 Uiso 1 1 calc R U
C2 C -0.07015(15) 0.7928(2) 0.04597(17) 0.0202(5) Uani 1 1 d . .
H2 H -0.119671 0.819402 0.020162 0.024 Uiso 1 1 calc R U
C3 C -0.00563(14) 0.84371(18) 0.08935(16) 0.0161(5) Uani 1 1 d . .
C4 C 0.01162(15) 0.94882(19) 0.11863(18) 0.0197(5) Uani 1 1 d . .
H4A H -0.038755 0.985734 0.126239 0.024 Uiso 1 1 calc R U
H4B H 0.041793 0.983718 0.071152 0.024 Uiso 1 1 calc R U
C5 C 0.10953(15) 1.03315(18) 0.23239(18) 0.0189(5) Uani 1 1 d . .
H5A H 0.075476 1.086641 0.256186 0.023 Uiso 1 1 calc R U
H5B H 0.132673 1.057617 0.174626 0.023 Uiso 1 1 calc R U
C6 C 0.17617(15) 1.00625(17) 0.30684(17) 0.0173(5) Uani 1 1 d . .
H6A H 0.217436 1.059417 0.310105 0.021 Uiso 1 1 calc R U
H6B H 0.154013 1.001508 0.369298 0.021 Uiso 1 1 calc R U
C7 C 0.28819(14) 0.92461(19) 0.23303(16) 0.0175(5) Uani 1 1 d . .
H7A H 0.318519 0.982610 0.260273 0.021 Uiso 1 1 calc R U
H7B H 0.323116 0.864835 0.238342 0.021 Uiso 1 1 calc R U
C8 C 0.26085(14) 0.94406(18) 0.13224(17) 0.0164(5) Uani 1 1 d . .
C9 C 0.28823(16) 0.9960(2) 0.05743(18) 0.0224(5) Uani 1 1 d . .
H9 H 0.335408 1.035304 0.056314 0.027 Uiso 1 1 calc R U
C10 C 0.23055(16) 0.9773(2) -0.01619(18) 0.0222(5) Uani 1 1 d . .
H10 H 0.232974 1.002509 -0.078336 0.027 Uiso 1 1 calc R U
C11 C 0.22809(15) 0.84480(18) 0.36898(16) 0.0177(5) Uani 1 1 d . .
H11A H 0.255107 0.884359 0.420918 0.021 Uiso 1 1 calc R U
H11B H 0.262696 0.787256 0.355692 0.021 Uiso 1 1 calc R U
C12 C 0.14736(16) 0.80830(19) 0.39661(17) 0.0204(5) Uani 1 1 d . .
H12A H 0.155171 0.753098 0.442761 0.025 Uiso 1 1 calc R U
H12B H 0.119131 0.863387 0.426738 0.025 Uiso 1 1 calc R U
C13 C 0.01251(15) 0.8063(2) 0.31161(18) 0.0211(5) Uani 1 1 d . .
H13A H -0.007372 0.793464 0.374300 0.025 Uiso 1 1 calc R U
H13B H -0.021765 0.769150 0.263825 0.025 Uiso 1 1 calc R U
C14 C 0.00882(15) 0.9173(2) 0.29011(18) 0.0222(5) Uani 1 1 d . .
H14A H -0.047245 0.936966 0.271909 0.027 Uiso 1 1 calc R U
H14B H 0.027468 0.955650 0.347137 0.027 Uiso 1 1 calc R U
C15 C 0.10331(16) 0.66228(18) 0.30096(17) 0.0192(5) Uani 1 1 d . .
H15A H 0.052275 0.635739 0.271256 0.023 Uiso 1 1 calc R U
H15B H 0.112411 0.631790 0.364283 0.023 Uiso 1 1 calc R U
C16 C 0.17087(16) 0.63410(18) 0.24203(16) 0.0184(5) Uani 1 1 d . .
C17 C 0.26351(15) 0.6875(2) 0.13261(18) 0.0211(5) Uani 1 1 d . .
H17A H 0.282020 0.751064 0.105895 0.025 Uiso 1 1 calc R U
H17B H 0.237721 0.647970 0.079892 0.025 Uiso 1 1 calc R U
C18 C 0.33629(17) 0.6304(2) 0.1736(2) 0.0278(6) Uani 1 1 d . .
H18A H 0.319809 0.565095 0.198470 0.033 Uiso 1 1 calc R U
H18B H 0.373809 0.618237 0.124216 0.033 Uiso 1 1 calc R U
C19 C 0.44630(16) 0.6594(2) 0.2972(2) 0.0290(6) Uani 1 1 d . .
C20 C 0.45056(19) 0.7199(3) 0.3902(3) 0.0427(8) Uani 1 1 d . .
C21 C 0.5196(2) 0.6868(3) 0.2425(3) 0.0463(9) Uani 1 1 d . .
C22 C 0.44825(19) 0.5461(3) 0.3207(3) 0.0406(8) Uani 1 1 d . .
C23 C 0.7847(2) 0.7751(2) 0.3024(3) 0.0418(8) Uani 1 1 d . .
H23A H 0.748256 0.731982 0.334950 0.063 Uiso 1 1 calc R U
H23B H 0.796149 0.835640 0.339762 0.063 Uiso 1 1 calc R U
H23C H 0.834717 0.739137 0.294414 0.063 Uiso 1 1 calc R U
C24 C 0.7463(2) 0.8032(2) 0.2080(3) 0.0404(8) Uani 1 1 d . .
H24A H 0.696324 0.840983 0.215490 0.048 Uiso 1 1 calc R U
H24B H 0.782953 0.846338 0.174379 0.048 Uiso 1 1 calc R U
C25 C 0.6935(2) 0.7338(3) 0.0635(2) 0.0422(8) Uani 1 1 d . .
H25A H 0.729643 0.775907 0.028147 0.051 Uiso 1 1 calc R U
H25B H 0.642253 0.769899 0.067309 0.051 Uiso 1 1 calc R U
C26 C 0.6790(2) 0.6349(3) 0.0136(2) 0.0483(9) Uani 1 1 d . .
H26A H 0.730285 0.600941 0.007844 0.072 Uiso 1 1 calc R U
H26B H 0.652738 0.646641 -0.049313 0.072 Uiso 1 1 calc R U
H26C H 0.644534 0.592949 0.050047 0.072 Uiso 1 1 calc R U
Co1 Co 0.13792(2) 0.83135(2) 0.19834(2) 0.01017(9) Uani 1 1 d . .
F1 F 0.43382(13) 0.81533(15) 0.37411(17) 0.0552(6) Uani 1 1 d . .
F2 F 0.39746(14) 0.6868(2) 0.44739(15) 0.0605(6) Uani 1 1 d . .
F3 F 0.52273(13) 0.71580(19) 0.43611(18) 0.0665(7) Uani 1 1 d . .
F4 F 0.53092(15) 0.78362(17) 0.2393(2) 0.0714(8) Uani 1 1 d . .
F5 F 0.58730(12) 0.64575(19) 0.2812(2) 0.0724(8) Uani 1 1 d . .
F6 F 0.51058(13) 0.65390(19) 0.15409(18) 0.0630(7) Uani 1 1 d . .
F7 F 0.50446(15) 0.52432(18) 0.3881(2) 0.0754(8) Uani 1 1 d . .
F8 F 0.37875(12) 0.51642(16) 0.34978(16) 0.0523(6) Uani 1 1 d . .
F9 F 0.46170(13) 0.49227(14) 0.24517(18) 0.0525(6) Uani 1 1 d . .
N1 N 0.05298(11) 0.77805(14) 0.11514(13) 0.0131(4) Uani 1 1 d . .
N2 N 0.02902(12) 0.68359(14) 0.09092(13) 0.0148(4) Uani 1 1 d . .
N3 N 0.06082(12) 0.94166(15) 0.21091(14) 0.0158(4) Uani 1 1 d . .
N4 N 0.21384(12) 0.90792(14) 0.28324(13) 0.0136(4) Uani 1 1 d . .
N5 N 0.09733(12) 0.77207(15) 0.31045(13) 0.0157(4) Uani 1 1 d . .
N6 N 0.19104(12) 0.89893(15) 0.10352(13) 0.0147(4) Uani 1 1 d . .
N7 N 0.17092(13) 0.91906(15) 0.01136(14) 0.0173(4) Uani 1 1 d . .
N8 N 0.20300(12) 0.71082(15) 0.19826(13) 0.0149(4) Uani 1 1 d . .
O1 O 0.18853(13) 0.54339(13) 0.23583(13) 0.0257(4) Uani 1 1 d . .
O2 O 0.37515(11) 0.69089(15) 0.24950(14) 0.0278(4) Uani 1 1 d . .
O3 O 0.12084(14) 0.51262(15) 0.04926(14) 0.0244(4) Uani 1 1 d . .
O4 O 0.72892(13) 0.71450(15) 0.15523(15) 0.0347(5) Uani 1 1 d . .
H3OA H 0.092(2) 0.560(3) 0.063(3) 0.047(11) Uiso 1 1 d . .
H3OB H 0.148(2) 0.504(3) 0.094(3) 0.045(12) Uiso 1 1 d . .

loop_
_atom_site_aniso_label
_atom_site_aniso_U_11
_atom_site_aniso_U_22
_atom_site_aniso_U_33
_atom_site_aniso_U_23
_atom_site_aniso_U_13
_atom_site_aniso_U_12
C1 0.0189(12) 0.0236(13) 0.0134(11) -0.0036(9) 0.0030(9) -0.0098(10)
C2 0.0137(11) 0.0285(14) 0.0182(12) -0.0058(10) -0.0001(9) -0.0021(10)
C3 0.0154(11) 0.0185(12) 0.0145(11) -0.0041(9) 0.0015(9) 0.0014(9)
C4 0.0191(12) 0.0169(12) 0.0223(12) -0.0054(10) -0.0045(10) 0.0043(10)
C5 0.0241(13) 0.0102(11) 0.0220(12) -0.0057(9) -0.0019(10) -0.0005(9)
C6 0.0247(12) 0.0106(11) 0.0162(12) -0.0036(9) -0.0017(9) -0.0016(9)
C7 0.0152(11) 0.0231(13) 0.0138(11) 0.0007(9) -0.0015(9) -0.0058(10)
C8 0.0174(11) 0.0171(12) 0.0145(11) 0.0008(9) -0.0002(9) -0.0043(9)
C9 0.0239(13) 0.0237(14) 0.0201(13) 0.0032(10) 0.0046(10) -0.0080(11)
C10 0.0283(14) 0.0234(13) 0.0150(12) 0.0070(10) 0.0026(10) -0.0044(11)
C11 0.0261(13) 0.0160(12) 0.0101(11) 0.0000(9) -0.0044(9) -0.0025(10)
C12 0.0322(14) 0.0188(13) 0.0101(11) -0.0007(9) 0.0004(10) -0.0090(10)
C13 0.0208(12) 0.0267(14) 0.0167(12) -0.0045(10) 0.0070(9) -0.0052(10)
C14 0.0203(12) 0.0257(14) 0.0217(13) -0.0093(10) 0.0091(10) -0.0008(10)
C15 0.0307(13) 0.0133(12) 0.0132(11) 0.0022(9) -0.0009(9) -0.0070(10)
C16 0.0292(13) 0.0133(11) 0.0116(11) -0.0010(9) -0.0061(9) 0.0008(10)
C17 0.0240(13) 0.0223(13) 0.0167(12) -0.0042(10) 0.0007(10) 0.0076(10)
C18 0.0299(14) 0.0284(15) 0.0243(14) -0.0086(11) -0.0031(11) 0.0114(12)
C19 0.0170(12) 0.0261(15) 0.0436(17) 0.0048(12) -0.0007(12) 0.0009(11)
C20 0.0263(16) 0.047(2) 0.052(2) -0.0020(16) -0.0188(14) -0.0016(14)
C21 0.0316(17) 0.0362(19) 0.073(3) 0.0055(18) 0.0144(17) -0.0027(14)
C22 0.0273(16) 0.0343(18) 0.058(2) 0.0134(16) -0.0138(15) -0.0033(13)
C23 0.0430(19) 0.0280(17) 0.055(2) -0.0091(15) 0.0095(16) -0.0025(14)
C24 0.0362(17) 0.0230(15) 0.063(2) 0.0098(15) 0.0099(16) 0.0050(13)
C25 0.0342(17) 0.046(2) 0.0457(19) 0.0205(16) 0.0007(14) 0.0107(15)
C26 0.045(2) 0.064(2) 0.0347(18) 0.0097(17) -0.0007(15) 0.0150(18)
Co1 0.01366(15) 0.00869(15) 0.00809(15) -0.00076(11) 0.00030(10) -0.00121(12)
F1 0.0483(12) 0.0434(12) 0.0692(15) -0.0172(10) -0.0263(11) 0.0046(10)
F2 0.0499(13) 0.0955(18) 0.0349(11) -0.0083(11) -0.0048(10) -0.0115(12)
F3 0.0362(12) 0.0765(16) 0.0805(17) -0.0057(13) -0.0375(11) 0.0011(11)
F4 0.0621(15) 0.0369(12) 0.118(2) 0.0151(13) 0.0250(15) -0.0149(11)
F5 0.0181(10) 0.0738(16) 0.126(2) 0.0172(15) 0.0085(12) 0.0040(10)
F6 0.0440(12) 0.0745(16) 0.0745(17) 0.0034(13) 0.0312(12) -0.0075(11)
F7 0.0574(14) 0.0520(14) 0.109(2) 0.0357(14) -0.0477(14) -0.0078(11)
F8 0.0437(12) 0.0542(13) 0.0587(13) 0.0185(10) 0.0009(10) -0.0181(10)
F9 0.0470(12) 0.0256(10) 0.0850(17) 0.0037(10) 0.0046(11) 0.0121(9)
N1 0.0155(9) 0.0120(10) 0.0118(9) -0.0024(7) 0.0023(7) -0.0021(7)
N2 0.0209(10) 0.0131(10) 0.0105(9) -0.0030(7) 0.0021(7) -0.0069(8)
N3 0.0179(10) 0.0117(10) 0.0176(10) -0.0050(8) -0.0009(8) -0.0001(8)
N4 0.0171(10) 0.0130(10) 0.0105(9) 0.0000(7) -0.0013(7) -0.0038(8)
N5 0.0232(10) 0.0130(10) 0.0109(9) -0.0022(7) 0.0023(8) -0.0053(8)
N6 0.0170(10) 0.0161(10) 0.0106(9) 0.0005(7) -0.0016(7) -0.0019(8)
N7 0.0227(10) 0.0188(11) 0.0104(9) 0.0035(8) 0.0010(8) -0.0011(8)
N8 0.0179(10) 0.0147(10) 0.0114(9) -0.0023(7) -0.0023(7) 0.0029(8)
O1 0.0448(12) 0.0140(9) 0.0175(9) -0.0006(7) -0.0022(8) 0.0025(8)
O2 0.0206(9) 0.0303(11) 0.0312(11) -0.0056(8) -0.0068(8) 0.0081(8)
O3 0.0395(12) 0.0164(10) 0.0173(10) -0.0040(8) 0.0009(9) 0.0004(9)
O4 0.0369(12) 0.0270(11) 0.0401(12) 0.0103(9) 0.0028(9) 0.0080(9)

loop_
_atom_type_symbol
_atom_type_description
_atom_type_scat_dispersion_real
_atom_type_scat_dispersion_imag
_atom_type_scat_source
C C 0.0033 0.0016 'International Tables Vol C Tables 4.2.6.8 and 6.1.1.4'
H H 0.0000 0.0000 'International Tables Vol C Tables 4.2.6.8 and 6.1.1.4'
Co Co 0.3494 0.9721 'International Tables Vol C Tables 4.2.6.8 and 6.1.1.4'
F F 0.0171 0.0103 'International Tables Vol C Tables 4.2.6.8 and 6.1.1.4'
N N 0.0061 0.0033 'International Tables Vol C Tables 4.2.6.8 and 6.1.1.4'
O O 0.0106 0.0060 'International Tables Vol C Tables 4.2.6.8 and 6.1.1.4'

loop_
_geom_angle_atom_site_label_1
_geom_angle_atom_site_label_2
_geom_angle_atom_site_label_3
_geom_angle
N2 C1 C2 111.9(2)
N2 C1 H1 124.0
C2 C1 H1 124.0
C3 C2 C1 103.6(2)
C3 C2 H2 128.2
C1 C2 H2 128.2
N1 C3 C2 109.2(2)
N1 C3 C4 114.7(2)
C2 C3 C4 136.0(2)
C3 C4 N3 105.48(19)
C3 C4 H4A 110.6
N3 C4 H4A 110.6
C3 C4 H4B 110.6
N3 C4 H4B 110.6
H4A C4 H4B 108.8
N3 C5 C6 108.05(19)
N3 C5 H5A 110.1
C6 C5 H5A 110.1
N3 C5 H5B 110.1
C6 C5 H5B 110.1
H5A C5 H5B 108.4
N4 C6 C5 110.37(18)
N4 C6 H6A 109.6
C5 C6 H6A 109.6
N4 C6 H6B 109.6
C5 C6 H6B 109.6
H6A C6 H6B 108.1
C8 C7 N4 106.13(18)
C8 C7 H7A 110.5
N4 C7 H7A 110.5
C8 C7 H7B 110.5
N4 C7 H7B 110.5
H7A C7 H7B 108.7
N6 C8 C9 108.8(2)
N6 C8 C7 114.1(2)
C9 C8 C7 137.1(2)
C8 C9 C10 103.8(2)
C8 C9 H9 128.1
C10 C9 H9 128.1
N7 C10 C9 111.8(2)
N7 C10 H10 124.1
C9 C10 H10 124.1
N4 C11 C12 107.70(19)
N4 C11 H11A 110.2
C12 C11 H11A 110.2
N4 C11 H11B 110.2
C12 C11 H11B 110.2
H11A C11 H11B 108.5
N5 C12 C11 110.08(19)
N5 C12 H12A 109.6
C11 C12 H12A 109.6
N5 C12 H12B 109.6
C11 C12 H12B 109.6
H12A C12 H12B 108.2
N5 C13 C14 108.8(2)
N5 C13 H13A 109.9
C14 C13 H13A 109.9
N5 C13 H13B 109.9
C14 C13 H13B 109.9
H13A C13 H13B 108.3
N3 C14 C13 110.15(19)
N3 C14 H14A 109.6
C13 C14 H14A 109.6
N3 C14 H14B 109.6
C13 C14 H14B 109.6
H14A C14 H14B 108.1
N5 C15 C16 111.0(2)
N5 C15 H15A 109.4
C16 C15 H15A 109.4
N5 C15 H15B 109.4
C16 C15 H15B 109.4
H15A C15 H15B 108.0
O1 C16 N8 127.3(2)
O1 C16 C15 118.2(2)
N8 C16 C15 114.4(2)
N8 C17 C18 115.9(2)
N8 C17 H17A 108.3
C18 C17 H17A 108.3
N8 C17 H17B 108.3
C18 C17 H17B 108.3
H17A C17 H17B 107.4
O2 C18 C17 107.8(2)
O2 C18 H18A 110.1
C17 C18 H18A 110.1
O2 C18 H18B 110.1
C17 C18 H18B 110.1
H18A C18 H18B 108.5
O2 C19 C21 111.4(3)
O2 C19 C20 104.0(2)
C21 C19 C20 108.6(3)
O2 C19 C22 113.8(2)
C21 C19 C22 109.6(3)
C20 C19 C22 109.2(3)
F1 C20 F2 106.6(3)
F1 C20 F3 107.3(3)
F2 C20 F3 108.1(3)
F1 C20 C19 111.1(3)
F2 C20 C19 111.1(3)
F3 C20 C19 112.3(3)
F4 C21 F6 107.5(3)
F4 C21 F5 107.4(3)
F6 C21 F5 106.6(3)
F4 C21 C19 111.9(3)
F6 C21 C19 111.1(3)
F5 C21 C19 112.0(3)
F7 C22 F8 107.5(3)
F7 C22 F9 108.2(3)
F8 C22 F9 107.2(3)
F7 C22 C19 111.9(3)
F8 C22 C19 110.8(3)
F9 C22 C19 111.0(3)
C24 C23 H23A 109.5
C24 C23 H23B 109.5
H23A C23 H23B 109.5
C24 C23 H23C 109.5
H23A C23 H23C 109.5
H23B C23 H23C 109.5
O4 C24 C23 108.7(2)
O4 C24 H24A 109.9
C23 C24 H24A 109.9
O4 C24 H24B 109.9
C23 C24 H24B 109.9
H24A C24 H24B 108.3
O4 C25 C26 108.3(3)
O4 C25 H25A 110.0
C26 C25 H25A 110.0
O4 C25 H25B 110.0
C26 C25 H25B 110.0
H25A C25 H25B 108.4
C25 C26 H26A 109.5
C25 C26 H26B 109.5
H26A C26 H26B 109.5
C25 C26 H26C 109.5
H26A C26 H26C 109.5
H26B C26 H26C 109.5
N6 Co1 N1 95.94(8)
N6 Co1 N8 95.85(9)
N1 Co1 N8 94.64(8)
N6 Co1 N5 170.26(8)
N1 Co1 N5 93.79(8)
N8 Co1 N5 83.86(8)
N6 Co1 N4 82.72(8)
N1 Co1 N4 169.88(8)
N8 Co1 N4 95.48(8)
N5 Co1 N4 87.62(8)
N6 Co1 N3 93.01(9)
N1 Co1 N3 82.79(8)
N8 Co1 N3 170.99(9)
N5 Co1 N3 87.69(9)
N4 Co1 N3 87.26(8)
C3 N1 N2 109.95(19)
C3 N1 Co1 114.64(15)
N2 N1 Co1 133.75(16)
C1 N2 N1 105.28(19)
C5 N3 C4 112.55(19)
C5 N3 C14 111.18(19)
C4 N3 C14 110.95(19)
C5 N3 Co1 106.30(15)
C4 N3 Co1 106.73(14)
C14 N3 Co1 108.86(15)
C11 N4 C7 112.81(19)
C11 N4 C6 110.88(18)
C7 N4 C6 110.65(18)
C11 N4 Co1 105.28(14)
C7 N4 Co1 107.80(14)
C6 N4 Co1 109.17(14)
C15 N5 C13 112.13(19)
C15 N5 C12 110.81(19)
C13 N5 C12 111.23(19)
C15 N5 Co1 107.42(14)
C13 N5 Co1 105.92(15)
C12 N5 Co1 109.11(14)
C8 N6 N7 110.49(19)
C8 N6 Co1 116.00(15)
N7 N6 Co1 133.29(16)
C10 N7 N6 105.1(2)
C16 N8 C17 117.2(2)
C16 N8 Co1 113.05(17)
C17 N8 Co1 126.28(16)
C19 O2 C18 120.7(2)
H3OA O3 H3OB 104(4)
C25 O4 C24 112.9(2)

loop_
_geom_bond_atom_site_label_1
_geom_bond_atom_site_label_2
_geom_bond_distance
C1 N2 1.348(3)
C1 C2 1.388(4)
C1 H1 0.9500
C2 C3 1.382(3)
C2 H2 0.9500
C3 N1 1.347(3)
C3 C4 1.488(3)
C4 N3 1.499(3)
C4 H4A 0.9900
C4 H4B 0.9900
C5 N3 1.489(3)
C5 C6 1.522(3)
C5 H5A 0.9900
C5 H5B 0.9900
C6 N4 1.507(3)
C6 H6A 0.9900
C6 H6B 0.9900
C7 C8 1.495(3)
C7 N4 1.497(3)
C7 H7A 0.9900
C7 H7B 0.9900
C8 N6 1.351(3)
C8 C9 1.378(3)
C9 C10 1.393(4)
C9 H9 0.9500
C10 N7 1.347(3)
C10 H10 0.9500
C11 N4 1.488(3)
C11 C12 1.516(4)
C11 H11A 0.9900
C11 H11B 0.9900
C12 N5 1.511(3)
C12 H12A 0.9900
C12 H12B 0.9900
C13 N5 1.493(3)
C13 C14 1.516(4)
C13 H13A 0.9900
C13 H13B 0.9900
C14 N3 1.510(3)
C14 H14A 0.9900
C14 H14B 0.9900
C15 N5 1.479(3)
C15 C16 1.505(4)
C15 H15A 0.9900
C15 H15B 0.9900
C16 O1 1.253(3)
C16 N8 1.334(3)
C17 N8 1.462(3)
C17 C18 1.517(4)
C17 H17A 0.9900
C17 H17B 0.9900
C18 O2 1.462(3)
C18 H18A 0.9900
C18 H18B 0.9900
C19 O2 1.391(3)
C19 C21 1.546(4)
C19 C20 1.548(5)
C19 C22 1.551(4)
C20 F1 1.323(4)
C20 F2 1.325(4)
C20 F3 1.330(3)
C21 F4 1.310(4)
C21 F6 1.330(5)
C21 F5 1.339(4)
C22 F7 1.325(4)
C22 F8 1.325(4)
C22 F9 1.326(4)
C23 C24 1.493(5)
C23 H23A 0.9800
C23 H23B 0.9800
C23 H23C 0.9800
C24 O4 1.422(4)
C24 H24A 0.9900
C24 H24B 0.9900
C25 O4 1.416(4)
C25 C26 1.512(5)
C25 H25A 0.9900
C25 H25B 0.9900
C26 H26A 0.9800
C26 H26B 0.9800
C26 H26C 0.9800
Co1 N6 1.899(2)
Co1 N1 1.9177(19)
Co1 N8 1.946(2)
Co1 N5 1.9481(19)
Co1 N4 1.9727(19)
Co1 N3 1.977(2)
N1 N2 1.362(3)
N6 N7 1.356(3)
O3 H3OA 0.82(4)
O3 H3OB 0.76(4)

loop_
_geom_hbond_atom_site_label_D
_geom_hbond_atom_site_label_H
_geom_hbond_atom_site_label_A
_geom_hbond_distance_DH
_geom_hbond_distance_HA
_geom_hbond_distance_DA
_geom_hbond_angle_DHA
_geom_hbond_site_symmetry_A
C1 H1 O3 0.95 2.38 3.301(3) 163.6 3_565
C4 H4B N7 0.99 2.53 3.195(3) 124.0 .
C6 H6A O4 0.99 2.30 3.232(3) 156.6 2_655
C7 H7B O2 0.99 2.49 3.449(3) 164.4 .
C12 H12A N7 0.99 2.51 3.460(3) 161.4 4_576
C12 H12B O3 0.99 2.40 3.285(3) 147.9 4_576
C15 H15A N2 0.99 2.64 3.162(3) 112.8 .
C15 H15B N7 0.99 2.34 3.303(3) 163.2 4_576
C17 H17A N6 0.99 2.49 3.092(3) 118.5 .
C18 H18A F8 0.99 2.39 2.974(4) 117.1 .
C18 H18A O1 0.99 2.32 2.930(4) 119.2 .
C18 H18B F6 0.99 2.35 2.968(4) 120.0 .
C25 H25B F3 0.99 2.64 3.337(4) 127.7 4_575
O3 H3OA N2 0.82(4) 2.02(4) 2.842(3) 175(4) .
O3 H3OB O1 0.76(4) 2.15(4) 2.836(3) 151(4) .

loop_
_geom_torsion_atom_site_label_1
_geom_torsion_atom_site_label_2
_geom_torsion_atom_site_label_3
_geom_torsion_atom_site_label_4
_geom_torsion
N2 C1 C2 C3 -0.2(3)
C1 C2 C3 N1 0.5(3)
C1 C2 C3 C4 -174.8(3)
N1 C3 C4 N3 -33.2(3)
C2 C3 C4 N3 141.9(3)
N3 C5 C6 N4 44.2(3)
N4 C7 C8 N6 -29.0(3)
N4 C7 C8 C9 151.9(3)
N6 C8 C9 C10 -0.6(3)
C7 C8 C9 C10 178.5(3)
C8 C9 C10 N7 0.9(3)
N4 C11 C12 N5 45.0(3)
N5 C13 C14 N3 42.5(3)
N5 C15 C16 O1 172.8(2)
N5 C15 C16 N8 -10.2(3)
N8 C17 C18 O2 -59.7(3)
O2 C19 C20 F1 -46.2(3)
C21 C19 C20 F1 72.5(3)
C22 C19 C20 F1 -168.0(3)
O2 C19 C20 F2 72.3(3)
C21 C19 C20 F2 -169.0(3)
C22 C19 C20 F2 -49.5(3)
O2 C19 C20 F3 -166.4(3)
C21 C19 C20 F3 -47.7(4)
C22 C19 C20 F3 71.7(4)
O2 C19 C21 F4 67.4(4)
C20 C19 C21 F4 -46.5(4)
C22 C19 C21 F4 -165.7(3)
O2 C19 C21 F6 -52.8(4)
C20 C19 C21 F6 -166.8(3)
C22 C19 C21 F6 74.1(4)
O2 C19 C21 F5 -171.9(3)
C20 C19 C21 F5 74.2(4)
C22 C19 C21 F5 -45.0(4)
O2 C19 C22 F7 -161.5(3)
C21 C19 C22 F7 73.0(4)
C20 C19 C22 F7 -45.8(4)
O2 C19 C22 F8 -41.5(4)
C21 C19 C22 F8 -167.0(3)
C20 C19 C22 F8 74.1(3)
O2 C19 C22 F9 77.5(3)
C21 C19 C22 F9 -48.0(3)
C20 C19 C22 F9 -166.8(2)
C2 C3 N1 N2 -0.6(3)
C4 C3 N1 N2 175.7(2)
C2 C3 N1 Co1 -168.01(16)
C4 C3 N1 Co1 8.4(3)
C2 C1 N2 N1 -0.2(3)
C3 N1 N2 C1 0.5(2)
Co1 N1 N2 C1 164.52(17)
C6 C5 N3 C4 -161.12(19)
C6 C5 N3 C14 73.7(2)
C6 C5 N3 Co1 -44.6(2)
C3 C4 N3 C5 157.6(2)
C3 C4 N3 C14 -77.1(2)
C3 C4 N3 Co1 41.4(2)
C13 C14 N3 C5 -135.6(2)
C13 C14 N3 C4 98.4(2)
C13 C14 N3 Co1 -18.8(2)
C12 C11 N4 C7 -163.65(19)
C12 C11 N4 C6 71.6(2)
C12 C11 N4 Co1 -46.3(2)
C8 C7 N4 C11 154.03(19)
C8 C7 N4 C6 -81.1(2)
C8 C7 N4 Co1 38.2(2)
C5 C6 N4 C11 -137.4(2)
C5 C6 N4 C7 96.7(2)
C5 C6 N4 Co1 -21.8(2)
C16 C15 N5 C13 144.3(2)
C16 C15 N5 C12 -90.7(2)
C16 C15 N5 Co1 28.4(2)
C14 C13 N5 C15 -162.1(2)
C14 C13 N5 C12 73.2(2)
C14 C13 N5 Co1 -45.3(2)
C11 C12 N5 C15 97.0(2)
C11 C12 N5 C13 -137.6(2)
C11 C12 N5 Co1 -21.1(2)
C9 C8 N6 N7 0.1(3)
C7 C8 N6 N7 -179.2(2)
C9 C8 N6 Co1 -175.22(17)
C7 C8 N6 Co1 5.5(3)
N1 Co1 N6 C8 -175.91(18)
N8 Co1 N6 C8 -80.61(18)
N4 Co1 N6 C8 14.19(18)
N3 Co1 N6 C8 101.04(18)
N1 Co1 N6 N7 10.1(2)
N8 Co1 N6 N7 105.4(2)
N4 Co1 N6 N7 -159.8(2)
N3 Co1 N6 N7 -72.9(2)
C9 C10 N7 N6 -0.8(3)
C8 N6 N7 C10 0.4(3)
Co1 N6 N7 C10 174.66(19)
O1 C16 N8 C17 2.6(4)
C15 C16 N8 C17 -174.2(2)
O1 C16 N8 Co1 162.9(2)
C15 C16 N8 Co1 -13.8(3)
C18 C17 N8 C16 -57.8(3)
C18 C17 N8 Co1 144.72(19)
C21 C19 O2 C18 82.7(3)
C20 C19 O2 C18 -160.5(3)
C22 C19 O2 C18 -41.8(4)
C17 C18 O2 C19 -176.8(2)
C26 C25 O4 C24 179.1(3)
C23 C24 O4 C25 -178.9(3)
